data_7120238
loop_
_publ_author_name
'Wang, Yunchen'
'Takki, Sofia'
'Cheung, Ocean'
'Xu, Hong-Yi'
'Wan, Wei'
'\"Ohrstr\"om, Lars R.'
'Inge, Andrew Ken'

_publ_section_title
;
 Elucidation of the Elusive Structure and Formula of the Active
 Pharmaceutical Ingredient Bismuth Subgallate by Continuous Rotation
 Electron Diffraction
;
_journal_name_full 'Chem. Commun.'
_journal_paper_doi 10.1039/C7CC03180G
_journal_year 2017
_chemical_formula_sum 'C7 Bi O8'
_chemical_formula_weight 423.07
_chemical_name_common 'bismuth gallate'
_chemical_name_mineral 'bismuth subgallate'
_chemical_name_systematic 'bismuth subgallate'
_space_group_crystal_system orthorhombic
_space_group_IT_number 53
_space_group_name_Hall '-P 2ac 2'
_space_group_name_H-M_alt 'P m n a'
_symmetry_space_group_name_Hall '-P 2ac 2'
_symmetry_space_group_name_H-M 'P m n a'
_audit_update_record
;
2017-03-17 deposited with the CCDC.
2017-06-07 downloaded from the CCDC.
;
_cell_angle_alpha 90
_cell_angle_beta 90
_cell_angle_gamma 90
_cell_formula_units_Z 4
_cell_length_a 8.54221(16)
_cell_length_b 4.66794(9)
_cell_length_c 23.7131(4)
_cell_measurement_reflns_used 648
_cell_measurement_temperature 293
_cell_measurement_theta_max 109.98356514
_cell_measurement_theta_min 3.00656514
_cell_volume 945.55(3)
_computing_publication_material 'PLATON (Spek, 2003)'
_diffrn_ambient_temperature 293
_diffrn_measured_fraction_theta_full 1.000
_diffrn_measurement_device_type 'PANalytical X'Per PRO MPD'
_diffrn_radiation_type 'Cu K\a1'
_diffrn_radiation_wavelength 1.5406
_diffrn_reflns_number 648
_exptl_crystal_colour colorless
_exptl_crystal_description plate
_pd_meas_2theta_range_inc 0.013
_pd_meas_2theta_range_max 109.98356514
_pd_meas_2theta_range_min 3.00656514
_pd_meas_number_of_points 8234
_pd_proc_ls_background_function 'square polynomial for each range'
_pd_proc_ls_prof_R_factor 0.117953908
_pd_proc_ls_prof_wR_expected 0.09405
_pd_proc_ls_prof_wR_factor 0.16436
_refine_ls_goodness_of_fit_all 1.748
_refine_ls_R_I_factor 0.06256
_cod_data_source_file c7cc03180g2.cif
_cod_data_source_block bsg
_cod_original_sg_symbol_H-M Pmna
_cod_database_code 7120238

loop_
_space_group_symop_id
_space_group_symop_operation_xyz
1 x,y,z
2 -x,y,z
3 1/2-x,-y,1/2+z
4 1/2+x,-y,1/2+z
5 -x,-y,-z
6 x,-y,-z
7 1/2+x,y,1/2-z
8 1/2-x,y,1/2-z

loop_
_atom_site_label
_atom_site_type_symbol
_atom_site_symmetry_multiplicity
_atom_site_fract_x
_atom_site_fract_y
_atom_site_fract_z
_atom_site_occupancy
_atom_site_B_iso_or_equiv
Bi1 Bi 4 0.25 1.2635(8) 0.25 1 2.00(5)
C1 C 4 0.5 0.521(4) 0.1094(6) 1 3.0(3)
C2 C 8 0.3563(13) 0.631(3) 0.1298(5) 1 3.0(3)
C3 C 8 0.3563(13) 0.853(3) 0.1707(5) 1 3.0(3)
C4 C 4 0.5 0.963(4) 0.1912(6) 1 3.0(3)
C5 C 4 0.5 0.278(4) 0.0647(7) 1 3.0(3)
O1 O 8 0.3770(18) 0.184(4) 0.0472(8) 1 3.0(3)
O2 O 8 0.219(3) 0.958(4) 0.1902(7) 1 3.0(3)
O3 O 4 0.5 1.174(6) 0.2301(11) 1 3.0(3)
O4 O 4 0.5 1.479(7) 0.3155(11) 1 3.0(3)
O5 O 4 0.5 1.003(7) 0.3866(10) 1 5.0(9)
O6 O 8 0.399(4) 0.674(11) 0.4811(12) 0.5 5.0(9)

loop_
_geom_angle_atom_site_label_1
_geom_angle_atom_site_label_2
_geom_angle_atom_site_label_3
_geom_angle
_geom_angle_site_symmetry_1
_geom_angle_site_symmetry_3
_geom_angle_publ_flag
O2 Bi1 O3 81.1(10) . . yes
O2 Bi1 O3 83.7(10) . 7_455 yes
O2 Bi1 O2 90.7(7) . 8_555 yes
O3 Bi1 O3 158.4(10) . 7_455 yes
O2 Bi1 O3 83.7(10) 8_555 . yes
O2 Bi1 O3 81.1(10) 8_555 7_455 yes
Bi1 O2 C3 112.4(15) . . yes
Bi1 O3 C4 106.4(7) . . yes
Bi1 O3 Bi1 147.1(13) . 2_655 yes
Bi1 O3 C4 106.4(7) 2_655 . yes
C2 C1 C5 119.9(8) . . no
C2 C1 C2 120.2(14) . 2_655 no
C2 C1 C5 119.9(8) 2_655 . no
C1 C2 C3 119.9(11) . . no
O2 C3 C2 119.9(13) . . yes
O2 C3 C4 120.2(14) . . yes
C2 C3 C4 119.9(11) . . no
O3 C4 C3 119.9(8) . . yes
O3 C4 C3 119.9(8) . 2_655 yes
C3 C4 C3 120.1(14) . 2_655 no
O1 C5 C1 119.9(11) . . yes
O1 C5 O1 120.2(19) . 2_655 yes
O1 C5 C1 119.9(11) 2_655 . yes

loop_
_geom_bond_atom_site_label_1
_geom_bond_atom_site_label_2
_geom_bond_distance
_geom_bond_site_symmetry_2
_geom_bond_publ_flag
Bi1 O2 2.029(18) . yes
Bi1 O3 2.227(7) . yes
Bi1 O3 2.227(8) 7_455 yes
Bi1 O2 2.029(18) 8_555 yes
O1 C5 1.212(19) . yes
O2 C3 1.35(3) . yes
O3 C4 1.35(3) . yes
C1 C2 1.416(14) . no
C1 C5 1.55(2) . no
C1 C2 1.416(14) 2_655 no
C2 C3 1.419(18) . no
C3 C4 1.417(14) . no
